data_1554757
loop_
_publ_author_name
'Song, Zehua'
'Wang, Guotong'
'Li, Wei'
'Li, Shengkun'

_publ_section_title
;
 Innate pharmacophore assisted selective C--H functionalization to
 therapeutically important nicotinamides
;
_journal_issue 10
_journal_name_full 'Organic Chemistry Frontiers'
_journal_page_first 1613
_journal_paper_doi 10.1039/C9QO00170K
_journal_volume 6
_journal_year 2019
_chemical_formula_moiety 'C19 H11 F5 N2 O2'
_chemical_formula_sum 'C19 H11 F5 N2 O2'
_chemical_formula_weight 394.30
_space_group_crystal_system monoclinic
_space_group_IT_number 14
_space_group_name_Hall '-P 2ybc'
_space_group_name_H-M_alt 'P 1 21/c 1'
_atom_sites_solution_hydrogens geom
_audit_creation_date 2017-12-13
_audit_creation_method
;
Olex2 1.2
(compiled 2017.08.10 svn.r3458 for OlexSys, GUI svn.r5381)
;
_audit_update_record
;
2018-08-28 deposited with the CCDC.	2019-03-25 downloaded from the CCDC.
;
_cell_angle_alpha 90
_cell_angle_beta 92.925(5)
_cell_angle_gamma 90
_cell_formula_units_Z 4
_cell_length_a 12.1293(6)
_cell_length_b 8.5068(4)
_cell_length_c 15.8667(9)
_cell_measurement_reflns_used 2889
_cell_measurement_temperature 100.00(10)
_cell_measurement_theta_max 29.0620
_cell_measurement_theta_min 2.9120
_cell_volume 1635.02(15)
_computing_cell_refinement 'CrysAlisPro 1.171.38.43f (Rigaku OD, 2015)'
_computing_data_collection 'CrysAlisPro 1.171.38.43f (Rigaku OD, 2015)'
_computing_data_reduction 'CrysAlisPro 1.171.38.43f (Rigaku OD, 2015)'
_computing_molecular_graphics 'Olex2 (Dolomanov et al., 2009)'
_computing_publication_material 'Olex2 (Dolomanov et al., 2009)'
_computing_structure_refinement 'ShelXL (Sheldrick, 2015)'
_computing_structure_solution 'SHELXT 2014/5 (Sheldrick, 2014)'
_diffrn_ambient_environment N~2~
_diffrn_ambient_temperature 100.00(10)
_diffrn_detector 'CCD plate'
_diffrn_detector_area_resol_mean 5.2684
_diffrn_detector_type AtlasS2
_diffrn_measured_fraction_theta_full 1.000
_diffrn_measured_fraction_theta_max 0.857
_diffrn_measurement_details
;
List of Runs (angles in degrees, time in seconds):

  # Type    Start    End  Width  t~exp~   \w     \q     \k     \f   Frames
#--------------------------------------------------------------------------
  1  \w    -87.00  21.00   1.00    6.00    --  -11.59 -77.00-150.00  108
  2  \w     34.00  69.00   1.00    6.00    --   11.74  37.00 -60.00   35
  3  \w    -10.00  53.00   1.00    6.00    --   11.74 -99.00   0.00   63
;
_diffrn_measurement_device 'four-circle diffractometer'
_diffrn_measurement_device_type 'SuperNova, Dual, Cu at zero, AtlasS2'
_diffrn_measurement_method '\w scans'
_diffrn_orient_matrix_type 'CrysAlisPro convention (1999,Acta A55,543-557)'
_diffrn_orient_matrix_UB_11 -0.0162540000
_diffrn_orient_matrix_UB_12 -0.0068018000
_diffrn_orient_matrix_UB_13 -0.0434138000
_diffrn_orient_matrix_UB_21 0.0054632000
_diffrn_orient_matrix_UB_22 0.0824819000
_diffrn_orient_matrix_UB_23 -0.0047026000
_diffrn_orient_matrix_UB_31 0.0560417000
_diffrn_orient_matrix_UB_32 -0.0099929000
_diffrn_orient_matrix_UB_33 -0.0097025000
_diffrn_radiation_monochromator mirror
_diffrn_radiation_probe x-ray
_diffrn_radiation_type MoK\a
_diffrn_radiation_wavelength 0.71073
_diffrn_reflns_av_R_equivalents 0.0331
_diffrn_reflns_av_unetI/netI 0.0488
_diffrn_reflns_Laue_measured_fraction_full 1.000
_diffrn_reflns_Laue_measured_fraction_max 0.857
_diffrn_reflns_limit_h_max 14
_diffrn_reflns_limit_h_min -16
_diffrn_reflns_limit_k_max 11
_diffrn_reflns_limit_k_min -10
_diffrn_reflns_limit_l_max 13
_diffrn_reflns_limit_l_min -22
_diffrn_reflns_number 8760
_diffrn_reflns_point_group_measured_fraction_full 1.000
_diffrn_reflns_point_group_measured_fraction_max 0.857
_diffrn_reflns_theta_full 25.242
_diffrn_reflns_theta_max 29.521
_diffrn_reflns_theta_min 2.571
_diffrn_source 'micro-focus sealed X-ray tube'
_diffrn_source_type 'SuperNova (Mo) X-ray Source'
_exptl_absorpt_coefficient_mu 0.144
_exptl_absorpt_correction_T_max 1.00000
_exptl_absorpt_correction_T_min 0.91837
_exptl_absorpt_correction_type multi-scan
_exptl_absorpt_process_details
;
CrysAlisPro 1.171.38.43f (Rigaku Oxford Diffraction, 2015)
Empirical absorption correction using spherical harmonics,
 implemented in SCALE3 ABSPACK scaling algorithm.
;
_exptl_crystal_colour colourless
_exptl_crystal_colour_primary colourless
_exptl_crystal_density_diffrn 1.602
_exptl_crystal_description block
_exptl_crystal_F_000 800
_exptl_crystal_size_max 0.15
_exptl_crystal_size_mid 0.14
_exptl_crystal_size_min 0.12
_refine_diff_density_max 0.267
_refine_diff_density_min -0.295
_refine_diff_density_rms 0.054
_refine_ls_extinction_method none
_refine_ls_goodness_of_fit_ref 1.032
_refine_ls_hydrogen_treatment constr
_refine_ls_matrix_type full
_refine_ls_number_parameters 253
_refine_ls_number_reflns 3905
_refine_ls_number_restraints 0
_refine_ls_restrained_S_all 1.032
_refine_ls_R_factor_all 0.0718
_refine_ls_R_factor_gt 0.0499
_refine_ls_shift/su_max 0.001
_refine_ls_shift/su_mean 0.000
_refine_ls_structure_factor_coef Fsqd
_refine_ls_weighting_details 'w=1/[\s^2^(Fo^2^)+(0.0420P)^2^+0.6720P] where P=(Fo^2^+2Fc^2^)/3'
_refine_ls_weighting_scheme calc
_refine_ls_wR_factor_gt 0.1058
_refine_ls_wR_factor_ref 0.1188
_reflns_Friedel_coverage 0.000
_reflns_number_gt 2918
_reflns_number_total 3905
_reflns_threshold_expression 'I > 2\s(I)'
_cod_data_source_file c9qo00170k2.cif
_cod_data_source_block exp_1053
_cod_database_code 1554757
_shelx_shelxl_version_number 2017/1
_shelx_space_group_comment
;
The symmetry employed for this shelxl refinement is uniquely defined
by the following loop, which should always be used as a source of
symmetry information in preference to the above space-group names.
They are only intended as comments.
;
_reflns_odcompleteness_completeness 99.94
_reflns_odcompleteness_iscentric 1
_reflns_odcompleteness_theta 26.32
_olex2_refinement_description
;
1. Fixed Uiso
 At 1.2 times of:
  All C(H) groups, All N(H) groups
2.a Aromatic/amide H refined with riding coordinates:
 N1(H1), C18(H18), C16(H16), C9(H9), C6(H6), C10(H10), C11(H11), C3(H3),
 C14(H14), C15(H15), C5(H5)
;
_olex2_submission_special_instructions 'No special instructions were received'
_oxdiff_exptl_absorpt_empirical_details
;
Empirical correction (ABSPACK) includes:
- Absorption correction using spherical harmonics
- Frame scaling
- Detector area scaling
;
_oxdiff_exptl_absorpt_empirical_full_max 1.151
_oxdiff_exptl_absorpt_empirical_full_min 0.911

loop_
_space_group_symop_operation_xyz
'x, y, z'
'-x, y+1/2, -z+1/2'
'-x, -y, -z'
'x, -y-1/2, z-1/2'

loop_
_atom_site_label
_atom_site_type_symbol
_atom_site_fract_x
_atom_site_fract_y
_atom_site_fract_z
_atom_site_U_iso_or_equiv
_atom_site_adp_type
_atom_site_occupancy
_atom_site_site_symmetry_order
_atom_site_calc_flag
_atom_site_refinement_flags_posn
F1 F 0.47417(8) 0.84976(12) 0.59610(8) 0.0299(3) Uani 1 1 d .
F2 F 0.82794(10) 0.95478(14) 0.50288(8) 0.0391(3) Uani 1 1 d .
F4 F -0.02656(10) 0.69910(15) 0.89004(8) 0.0390(3) Uani 1 1 d .
F5 F 0.13278(10) 0.78078(16) 0.93398(7) 0.0391(3) Uani 1 1 d .
F3 F 0.01308(12) 0.94298(15) 0.88165(8) 0.0477(4) Uani 1 1 d .
O2 O 0.32200(10) 0.57017(14) 0.68627(9) 0.0253(3) Uani 1 1 d .
O1 O 0.58804(10) 0.30319(15) 0.60719(9) 0.0287(3) Uani 1 1 d .
N2 N 0.23568(12) 0.34504(18) 0.72871(10) 0.0228(4) Uani 1 1 d .
N1 N 0.51063(12) 0.54595(17) 0.60830(10) 0.0213(3) Uani 1 1 d .
H1 H 0.450472 0.594304 0.618455 0.026 Uiso 1 1 calc R
C8 C 0.41364(14) 0.3257(2) 0.66784(11) 0.0200(4) Uani 1 1 d .
C17 C 0.09618(14) 0.7724(2) 0.78683(11) 0.0182(4) Uani 1 1 d .
C12 C 0.32175(14) 0.4089(2) 0.69506(12) 0.0207(4) Uani 1 1 d .
C18 C 0.18980(14) 0.6809(2) 0.77866(12) 0.0198(4) Uani 1 1 d .
H18 H 0.227881 0.638609 0.825723 0.024 Uiso 1 1 calc R
C16 C 0.03962(14) 0.8369(2) 0.71672(12) 0.0222(4) Uani 1 1 d .
H16 H -0.023632 0.896560 0.723125 0.027 Uiso 1 1 calc R
C1 C 0.59444(14) 0.6391(2) 0.57648(11) 0.0198(4) Uani 1 1 d .
C9 C 0.41100(15) 0.1647(2) 0.68022(12) 0.0232(4) Uani 1 1 d .
H9 H 0.470045 0.103371 0.664608 0.028 Uiso 1 1 calc R
C13 C 0.22445(14) 0.6547(2) 0.69832(12) 0.0207(4) Uani 1 1 d .
C7 C 0.51207(14) 0.3899(2) 0.62513(12) 0.0206(4) Uani 1 1 d .
C2 C 0.57503(14) 0.7997(2) 0.57267(12) 0.0220(4) Uani 1 1 d .
C6 C 0.69656(15) 0.5862(2) 0.55158(12) 0.0249(4) Uani 1 1 d .
H6 H 0.712446 0.479230 0.552122 0.030 Uiso 1 1 calc R
C19 C 0.05417(16) 0.7990(2) 0.87237(13) 0.0254(4) Uani 1 1 d .
C10 C 0.32169(16) 0.0940(2) 0.71550(13) 0.0261(4) Uani 1 1 d .
H10 H 0.319606 -0.014174 0.723569 0.031 Uiso 1 1 calc R
C11 C 0.23616(16) 0.1880(2) 0.73830(12) 0.0245(4) Uani 1 1 d .
H11 H 0.175583 0.140692 0.761517 0.029 Uiso 1 1 calc R
C3 C 0.64989(15) 0.9082(2) 0.54806(12) 0.0250(4) Uani 1 1 d .
H3 H 0.633912 1.015116 0.546456 0.030 Uiso 1 1 calc R
C14 C 0.17131(15) 0.7193(2) 0.62811(12) 0.0246(4) Uani 1 1 d .
H14 H 0.197378 0.701515 0.574828 0.030 Uiso 1 1 calc R
C15 C 0.07815(15) 0.8115(2) 0.63749(12) 0.0255(4) Uani 1 1 d .
H15 H 0.041741 0.856139 0.590350 0.031 Uiso 1 1 calc R
C4 C 0.75064(16) 0.8502(2) 0.52569(13) 0.0263(4) Uani 1 1 d .
C5 C 0.77467(15) 0.6933(2) 0.52593(13) 0.0274(4) Uani 1 1 d .
H5 H 0.842787 0.658424 0.509065 0.033 Uiso 1 1 calc R

loop_
_atom_site_aniso_label
_atom_site_aniso_U_11
_atom_site_aniso_U_22
_atom_site_aniso_U_33
_atom_site_aniso_U_23
_atom_site_aniso_U_13
_atom_site_aniso_U_12
F1 0.0233(6) 0.0204(6) 0.0470(8) -0.0020(5) 0.0102(5) 0.0042(4)
F2 0.0346(7) 0.0305(7) 0.0538(9) 0.0045(6) 0.0177(6) -0.0092(5)
F4 0.0343(7) 0.0512(8) 0.0330(7) -0.0049(6) 0.0162(6) -0.0176(6)
F5 0.0355(7) 0.0605(9) 0.0211(6) -0.0029(6) -0.0001(5) -0.0060(6)
F3 0.0728(9) 0.0321(7) 0.0398(8) -0.0077(6) 0.0186(7) 0.0163(7)
O2 0.0207(6) 0.0148(6) 0.0413(9) 0.0007(6) 0.0104(6) 0.0021(5)
O1 0.0236(7) 0.0209(7) 0.0423(9) -0.0006(6) 0.0079(6) 0.0056(5)
N2 0.0203(8) 0.0209(8) 0.0273(9) 0.0013(7) 0.0022(7) -0.0011(6)
N1 0.0170(7) 0.0187(8) 0.0286(9) -0.0012(7) 0.0052(7) 0.0021(6)
C8 0.0195(9) 0.0207(9) 0.0196(9) -0.0016(7) -0.0015(7) 0.0008(7)
C17 0.0206(8) 0.0140(8) 0.0203(9) -0.0005(7) 0.0045(7) -0.0035(7)
C12 0.0207(9) 0.0174(9) 0.0240(10) -0.0001(8) 0.0002(8) -0.0003(7)
C18 0.0198(9) 0.0157(8) 0.0237(10) 0.0029(7) -0.0006(7) -0.0024(7)
C16 0.0178(9) 0.0189(9) 0.0300(11) 0.0023(8) 0.0033(8) 0.0008(7)
C1 0.0188(9) 0.0211(9) 0.0196(9) -0.0008(8) 0.0011(7) 0.0000(7)
C9 0.0232(9) 0.0196(9) 0.0265(10) -0.0025(8) -0.0007(8) 0.0035(7)
C13 0.0168(8) 0.0150(8) 0.0307(11) -0.0004(8) 0.0057(8) -0.0004(7)
C7 0.0196(9) 0.0195(9) 0.0225(10) -0.0007(8) -0.0011(8) 0.0015(7)
C2 0.0188(9) 0.0239(9) 0.0234(10) -0.0026(8) 0.0029(8) 0.0031(7)
C6 0.0236(9) 0.0231(9) 0.0283(11) -0.0005(8) 0.0055(8) 0.0040(8)
C19 0.0251(10) 0.0240(10) 0.0275(11) -0.0019(8) 0.0044(8) -0.0028(8)
C10 0.0315(10) 0.0173(9) 0.0293(11) 0.0022(8) -0.0017(9) -0.0006(8)
C11 0.0246(9) 0.0221(9) 0.0269(10) 0.0043(8) 0.0013(8) -0.0045(8)
C3 0.0280(10) 0.0215(9) 0.0256(10) 0.0002(8) 0.0016(8) -0.0004(8)
C14 0.0286(10) 0.0257(10) 0.0200(10) 0.0001(8) 0.0060(8) 0.0001(8)
C15 0.0262(10) 0.0265(10) 0.0237(10) 0.0047(8) -0.0005(8) 0.0022(8)
C4 0.0251(10) 0.0275(10) 0.0268(10) 0.0021(9) 0.0071(8) -0.0069(8)
C5 0.0210(9) 0.0298(10) 0.0321(11) 0.0001(9) 0.0098(8) 0.0032(8)

loop_
_atom_type_symbol
_atom_type_description
_atom_type_scat_dispersion_real
_atom_type_scat_dispersion_imag
_atom_type_scat_source
C C 0.0033 0.0016 'International Tables Vol C Tables 4.2.6.8 and 6.1.1.4'
H H 0.0000 0.0000 'International Tables Vol C Tables 4.2.6.8 and 6.1.1.4'
F F 0.0171 0.0103 'International Tables Vol C Tables 4.2.6.8 and 6.1.1.4'
N N 0.0061 0.0033 'International Tables Vol C Tables 4.2.6.8 and 6.1.1.4'
O O 0.0106 0.0060 'International Tables Vol C Tables 4.2.6.8 and 6.1.1.4'

loop_
_geom_angle_atom_site_label_1
_geom_angle_atom_site_label_2
_geom_angle_atom_site_label_3
_geom_angle
C12 O2 C13 119.27(13)
C12 N2 C11 117.24(16)
C1 N1 H1 115.8
C7 N1 H1 115.8
C7 N1 C1 128.49(15)
C12 C8 C7 127.95(16)
C9 C8 C12 115.45(16)
C9 C8 C7 116.58(16)
C18 C17 C16 121.29(17)
C18 C17 C19 119.27(17)
C16 C17 C19 119.42(16)
O2 C12 C8 117.62(15)
N2 C12 O2 117.27(15)
N2 C12 C8 125.11(17)
C17 C18 H18 121.1
C13 C18 C17 117.74(17)
C13 C18 H18 121.1
C17 C16 H16 120.3
C15 C16 C17 119.42(17)
C15 C16 H16 120.3
C2 C1 N1 116.58(15)
C2 C1 C6 117.19(16)
C6 C1 N1 126.18(17)
C8 C9 H9 119.6
C10 C9 C8 120.81(17)
C10 C9 H9 119.6
C18 C13 O2 120.40(17)
C14 C13 O2 117.25(16)
C14 C13 C18 122.15(17)
O1 C7 N1 123.15(16)
O1 C7 C8 120.63(16)
N1 C7 C8 116.23(15)
F1 C2 C1 116.62(15)
F1 C2 C3 119.02(16)
C3 C2 C1 124.36(17)
C1 C6 H6 120.0
C5 C6 C1 120.00(18)
C5 C6 H6 120.0
F4 C19 F5 105.98(16)
F4 C19 C17 112.50(16)
F5 C19 C17 112.54(16)
F3 C19 F4 106.18(16)
F3 C19 F5 106.36(16)
F3 C19 C17 112.74(16)
C9 C10 H10 120.9
C11 C10 C9 118.17(18)
C11 C10 H10 120.9
N2 C11 C10 123.20(17)
N2 C11 H11 118.4
C10 C11 H11 118.4
C2 C3 H3 121.9
C2 C3 C4 116.23(18)
C4 C3 H3 121.9
C13 C14 H14 120.3
C13 C14 C15 119.32(17)
C15 C14 H14 120.3
C16 C15 C14 120.04(18)
C16 C15 H15 120.0
C14 C15 H15 120.0
F2 C4 C3 117.88(17)
F2 C4 C5 119.45(17)
C5 C4 C3 122.67(17)
C6 C5 H5 120.2
C4 C5 C6 119.52(17)
C4 C5 H5 120.2

loop_
_geom_bond_atom_site_label_1
_geom_bond_atom_site_label_2
_geom_bond_distance
F1 C2 1.365(2)
F2 C4 1.355(2)
F4 C19 1.337(2)
F5 C19 1.339(2)
F3 C19 1.334(2)
O2 C12 1.379(2)
O2 C13 1.406(2)
O1 C7 1.225(2)
N2 C12 1.314(2)
N2 C11 1.345(2)
N1 H1 0.8600
N1 C1 1.403(2)
N1 C7 1.354(2)
C8 C12 1.407(2)
C8 C9 1.384(2)
C8 C7 1.505(2)
C17 C18 1.388(2)
C17 C16 1.389(3)
C17 C19 1.491(3)
C18 H18 0.9300
C18 C13 1.381(3)
C16 H16 0.9300
C16 C15 1.380(3)
C1 C2 1.387(2)
C1 C6 1.394(2)
C9 H9 0.9300
C9 C10 1.382(3)
C13 C14 1.373(3)
C2 C3 1.366(3)
C6 H6 0.9300
C6 C5 1.390(3)
C10 H10 0.9300
C10 C11 1.373(3)
C11 H11 0.9300
C3 H3 0.9300
C3 C4 1.381(3)
C14 H14 0.9300
C14 C15 1.390(3)
C15 H15 0.9300
C4 C5 1.366(3)
C5 H5 0.9300
